data_2106468
loop_
_publ_author_name
'Zak, Z.'
'Kosicka, M.'

_publ_section_title
;
 The crystal structure of lithium fluorosulphate Li S O3 F
;
_journal_name_full 'Acta Crystallographica B (24,1968-38,1982)'
_journal_page_first 38
_journal_page_last 40
_journal_volume 34
_journal_year 1978
_chemical_formula_sum 'F Li O3 S'
_chemical_name_systematic 'Li S O3 F'
_space_group_IT_number 12
_symmetry_space_group_name_Hall '-C 2y'
_symmetry_space_group_name_H-M 'C 1 2/m 1'
_cell_angle_alpha 90
_cell_angle_beta 90
_cell_angle_gamma 90
_cell_formula_units_Z 4
_cell_length_a 8.54
_cell_length_b 7.62
_cell_length_c 4.98
_cell_volume 324.073
_citation_journal_id_ASTM ACBCAR
_cod_data_source_file Zak_ACBCAR_1978_816.cif
_cod_data_source_block F1Li1O3S1
_cod_original_cell_volume 324.0725
_cod_original_formula_sum 'F1 Li1 O3 S1'
_cod_database_code 2106468

loop_
_symmetry_equiv_pos_as_xyz
x,y,z
-x,y,-z
-x,-y,-z
x,-y,z
x+1/2,y+1/2,z
-x+1/2,y+1/2,-z
-x+1/2,-y+1/2,-z
x+1/2,-y+1/2,z

loop_
_atom_site_label
_atom_site_type_symbol
_atom_site_fract_x
_atom_site_fract_y
_atom_site_fract_z
_atom_site_occupancy
_atom_site_U_iso_or_equiv
Li1 Li+1 0 0.1947 0 1 0.0
S1 S+6 0.2913 0 0.2715 1 0.0
O2 O-2 0.3726 0.1597 0.2208 1 0.0
F1 F-1 0.2744 0 0.5827 1 0.0
O1 O-2 0.131 0 0.1722 1 0.0
